data_7246782
loop_
_publ_author_name
'Hu, Xingchen'
'Xiao, Yuntian'
'Qi, Luguang'
'Bai, Yunhe'
'Sun, Ying'
'Ye, Yang'
'Xie, Chuang'

_publ_section_title
;
 Enhancing the dissolution and bacteriostatic activity of trimethoprim
 through salt formation
;
_journal_issue 23
_journal_name_full CrystEngComm
_journal_page_first 3445
_journal_page_last 3459
_journal_paper_doi 10.1039/D3CE00128H
_journal_volume 25
_journal_year 2023
_chemical_formula_moiety 'C5 H3 N2 O4, C14 H19 N4 O3'
_chemical_formula_sum 'C19 H22 N6 O7'
_chemical_formula_weight 446.42
_space_group_crystal_system triclinic
_space_group_IT_number 2
_space_group_name_Hall '-P 1'
_space_group_name_H-M_alt 'P -1'
_atom_sites_solution_hydrogens geom
_atom_sites_solution_primary dual
_audit_creation_date 2023-03-16
_audit_creation_method
;
Olex2 1.5
(compiled 2022.04.07 svn.rca3783a0 for OlexSys, GUI svn.r6498)
;
_audit_update_record
;
2023-03-17 deposited with the CCDC.	2023-04-28 downloaded from the CCDC.
;
_cell_angle_alpha 91.152(7)
_cell_angle_beta 98.566(7)
_cell_angle_gamma 103.763(8)
_cell_formula_units_Z 2
_cell_length_a 7.0878(6)
_cell_length_b 7.5969(7)
_cell_length_c 18.9464(14)
_cell_measurement_reflns_used 5495
_cell_measurement_temperature 113.15
_cell_measurement_theta_max 33.2280
_cell_measurement_theta_min 2.1470
_cell_volume 978.19(15)
_computing_cell_refinement 'CrysAlisPro 1.171.39.46 (Rigaku OD, 2018)'
_computing_data_collection 'CrysAlisPro 1.171.39.46 (Rigaku OD, 2018)'
_computing_data_reduction 'CrysAlisPro 1.171.39.46 (Rigaku OD, 2018)'
_computing_molecular_graphics 'Olex2 1.5 (Dolomanov et al., 2009)'
_computing_publication_material 'Olex2 1.5 (Dolomanov et al., 2009)'
_computing_structure_refinement 'SHELXL 2018/3 (Sheldrick, 2015)'
_computing_structure_solution 'SHELXT 2018/2 (Sheldrick, 2018)'
_diffrn_ambient_temperature 113.15
_diffrn_detector 'CCD plate'
_diffrn_measured_fraction_theta_full 0.999
_diffrn_measured_fraction_theta_max 0.893
_diffrn_measurement_details
;
List of Runs (angles in degrees, time in seconds):

  # Type    Start    End  Width  t~exp~   \w     \q     \k     \f   Frames
#--------------------------------------------------------------------------
  1  \w   -115.00  65.00   1.00    8.00    --  -25.00  45.00   0.00  180
  2  \w   -115.00  65.00   1.00    8.00    --  -25.00  45.00  90.00  180
  3  \w   -115.00  65.00   1.00    8.00    --  -25.00  45.00 180.00  180
;
_diffrn_measurement_device 'abstract diffractometer'
_diffrn_measurement_device_type 'Rigaku Saturn 70 CCD'
_diffrn_measurement_method '\w scans'
_diffrn_orient_matrix_type 'CrysAlisPro convention (1999,Acta A55,543-557)'
_diffrn_orient_matrix_UB_11 0.0319748000
_diffrn_orient_matrix_UB_12 -0.0788587000
_diffrn_orient_matrix_UB_13 -0.0077982000
_diffrn_orient_matrix_UB_21 -0.0008893000
_diffrn_orient_matrix_UB_22 0.0229897000
_diffrn_orient_matrix_UB_23 -0.0361274000
_diffrn_orient_matrix_UB_31 0.0993235000
_diffrn_orient_matrix_UB_32 0.0502406000
_diffrn_orient_matrix_UB_33 0.0084938000
_diffrn_radiation_monochromator confocal
_diffrn_radiation_probe x-ray
_diffrn_radiation_type MoK\a
_diffrn_radiation_wavelength 0.71073
_diffrn_reflns_av_R_equivalents 0.0607
_diffrn_reflns_av_unetI/netI 0.0832
_diffrn_reflns_Laue_measured_fraction_full 0.999
_diffrn_reflns_Laue_measured_fraction_max 0.893
_diffrn_reflns_limit_h_max 10
_diffrn_reflns_limit_h_min -10
_diffrn_reflns_limit_k_max 11
_diffrn_reflns_limit_k_min -11
_diffrn_reflns_limit_l_max 27
_diffrn_reflns_limit_l_min -28
_diffrn_reflns_number 14952
_diffrn_reflns_point_group_measured_fraction_full 0.999
_diffrn_reflns_point_group_measured_fraction_max 0.893
_diffrn_reflns_theta_full 25.242
_diffrn_reflns_theta_max 33.213
_diffrn_reflns_theta_min 2.178
_diffrn_source 'rotating anode'
_diffrn_source_type 'Enhance (Mo) X-ray Source'
_exptl_absorpt_coefficient_mu 0.118
_exptl_absorpt_correction_T_max 1.00000
_exptl_absorpt_correction_T_min 0.66253
_exptl_absorpt_correction_type multi-scan
_exptl_absorpt_process_details 'CrysAlisPro 1.171.39.46 (Rigaku Oxford Diffraction, 2018)'
_exptl_crystal_density_diffrn 1.516
_exptl_crystal_description block
_exptl_crystal_F_000 468
_exptl_crystal_size_max 0.12
_exptl_crystal_size_mid 0.1
_exptl_crystal_size_min 0.07
_refine_diff_density_max 0.533
_refine_diff_density_min -0.421
_refine_diff_density_rms 0.094
_refine_ls_extinction_coef 0.018(3)
_refine_ls_extinction_expression Fc^*^=kFc[1+0.001xFc^2^\l^3^/sin(2\q)]^-1/4^
_refine_ls_extinction_method 'SHELXL-2018/3 (Sheldrick 2018)'
_refine_ls_goodness_of_fit_ref 1.055
_refine_ls_hydrogen_treatment constr
_refine_ls_matrix_type full
_refine_ls_number_parameters 293
_refine_ls_number_reflns 6688
_refine_ls_number_restraints 0
_refine_ls_restrained_S_all 1.055
_refine_ls_R_factor_all 0.1172
_refine_ls_R_factor_gt 0.0757
_refine_ls_shift/su_max 0.000
_refine_ls_shift/su_mean 0.000
_refine_ls_structure_factor_coef Fsqd
_refine_ls_weighting_details 'w=1/[\s^2^(Fo^2^)+(0.0876P)^2^+0.6681P] where P=(Fo^2^+2Fc^2^)/3'
_refine_ls_weighting_scheme calc
_refine_ls_wR_factor_gt 0.1892
_refine_ls_wR_factor_ref 0.2146
_reflns_Friedel_coverage 0.000
_reflns_number_gt 4274
_reflns_number_total 6688
_reflns_threshold_expression 'I > 2\s(I)'
_cod_data_source_file d3ce00128h2.cif
_cod_data_source_block r20211001a
_cod_depositor_comments 'Adding full bibliography for 7246781--7246785.cif.'
_cod_database_code 7246782
_shelx_shelxl_version_number 2018/3
_chemical_oxdiff_formula 'C11 H10 N O'
_shelx_space_group_comment
;
The symmetry employed for this shelxl refinement is uniquely defined
by the following loop, which should always be used as a source of
symmetry information in preference to the above space-group names.
They are only intended as comments.
;
_shelx_estimated_absorpt_t_max 0.992
_shelx_estimated_absorpt_t_min 0.986
_olex2_refinement_description
;
1. Fixed Uiso
 At 1.2 times of:
  All C(H) groups, All C(H,H) groups, All N(H) groups, All N(H,H) groups
 At 1.5 times of:
  All C(H,H,H) groups
2.a Secondary CH2 refined with riding coordinates:
 C10(H10A,H10B)
2.b Aromatic/amide H refined with riding coordinates:
 N1(H1), N2(H2), C4(H4), N3(H3), C6(H6), C12(H12), C16(H16)
2.c X=CH2 refined with riding coordinates:
 N5(H5A,H5B), N6(H6A,H6B)
2.d Idealised Me refined as rotating group:
 C17(H17A,H17B,H17C), C18(H18A,H18B,H18C), C19(H19A,H19B,H19C)
;
_olex2_submission_special_instructions 'No special instructions were received'
_oxdiff_exptl_absorpt_empirical_details
;
Empirical correction (ABSPACK) includes:
- Absorption correction using spherical harmonics
- Frame scaling
- Detector area scaling
;
_oxdiff_exptl_absorpt_empirical_full_max 2.422
_oxdiff_exptl_absorpt_empirical_full_min 0.619

loop_
_space_group_symop_operation_xyz
'x, y, z'
'-x, -y, -z'

loop_
_atom_site_label
_atom_site_type_symbol
_atom_site_fract_x
_atom_site_fract_y
_atom_site_fract_z
_atom_site_U_iso_or_equiv
_atom_site_adp_type
_atom_site_occupancy
_atom_site_site_symmetry_order
_atom_site_calc_flag
_atom_site_refinement_flags_posn
_atom_site_refinement_flags_adp
_atom_site_refinement_flags_occupancy
_atom_site_disorder_assembly
_atom_site_disorder_group
O1 O 0.1617(3) 0.4841(2) 0.32332(9) 0.0265(4) Uani 1 1 d . . . . .
O2 O 0.0794(3) 0.7245(2) 0.53305(9) 0.0256(4) Uani 1 1 d . . . . .
O3 O 0.4678(3) 1.1733(2) 0.32721(10) 0.0271(4) Uani 1 1 d . . . . .
O4 O 0.4301(3) 1.2378(2) 0.43894(10) 0.0301(4) Uani 1 1 d . . . . .
N1 N 0.1273(3) 0.6081(2) 0.42817(10) 0.0192(4) Uani 1 1 d . . . . .
H1 H 0.068089 0.499239 0.439462 0.023 Uiso 1 1 calc R U . . .
N2 N 0.2402(3) 0.9122(2) 0.45815(10) 0.0196(4) Uani 1 1 d . . . . .
H2 H 0.255734 1.006555 0.488050 0.024 Uiso 1 1 calc R U . . .
C1 C 0.1926(3) 0.6200(3) 0.36260(12) 0.0191(4) Uani 1 1 d . . . . .
C2 C 0.1454(3) 0.7470(3) 0.47664(12) 0.0190(4) Uani 1 1 d . . . . .
C3 C 0.3131(3) 0.9395(3) 0.39525(12) 0.0179(4) Uani 1 1 d . . . . .
C4 C 0.2937(3) 0.8006(3) 0.34822(12) 0.0187(4) Uani 1 1 d . . . . .
H4 H 0.346797 0.820943 0.305089 0.022 Uiso 1 1 calc R U . . .
C5 C 0.4135(3) 1.1349(3) 0.38507(13) 0.0202(4) Uani 1 1 d . . . . .
O5 O 0.4522(3) 0.1630(2) 0.07727(10) 0.0268(4) Uani 1 1 d . . . . .
O6 O 0.7085(3) 0.4820(2) 0.08935(9) 0.0218(4) Uani 1 1 d . . . . .
O7 O 1.0920(2) 0.5142(2) 0.14005(9) 0.0222(4) Uani 1 1 d . . . . .
N3 N 0.6760(3) -0.4474(2) 0.32181(10) 0.0190(4) Uani 1 1 d . . . . .
H3 H 0.614207 -0.562944 0.320003 0.023 Uiso 1 1 calc R U . . .
N4 N 0.7757(3) -0.1631(2) 0.38514(10) 0.0174(4) Uani 1 1 d . . . . .
N5 N 0.6235(3) -0.4136(3) 0.43709(11) 0.0227(4) Uani 1 1 d . . . . .
H5A H 0.633424 -0.346531 0.476512 0.027 Uiso 1 1 calc R U . . .
H5B H 0.567542 -0.530551 0.435136 0.027 Uiso 1 1 calc R U . . .
N6 N 0.9342(3) 0.0851(2) 0.33587(10) 0.0194(4) Uani 1 1 d . . . . .
H6A H 0.939017 0.146771 0.376180 0.023 Uiso 1 1 calc R U . . .
H6B H 0.985757 0.140382 0.300344 0.023 Uiso 1 1 calc R U . . .
C6 C 0.7565(3) -0.3755(3) 0.26499(12) 0.0181(4) Uani 1 1 d . . . . .
H6 H 0.749201 -0.452599 0.224049 0.022 Uiso 1 1 calc R U . . .
C7 C 0.8466(3) -0.1977(3) 0.26490(12) 0.0168(4) Uani 1 1 d . . . . .
C8 C 0.8500(3) -0.0900(3) 0.32871(11) 0.0156(4) Uani 1 1 d . . . . .
C9 C 0.6917(3) -0.3396(3) 0.38148(12) 0.0168(4) Uani 1 1 d . . . . .
C10 C 0.9520(3) -0.1226(3) 0.20509(12) 0.0191(4) Uani 1 1 d . . . . .
H10A H 0.932536 -0.221354 0.167831 0.023 Uiso 1 1 calc R U . . .
H10B H 1.094590 -0.084296 0.223681 0.023 Uiso 1 1 calc R U . . .
C11 C 0.8893(3) 0.0358(3) 0.17045(12) 0.0179(4) Uani 1 1 d . . . . .
C12 C 0.6956(4) 0.0180(3) 0.13934(12) 0.0194(4) Uani 1 1 d . . . . .
H12 H 0.602176 -0.095182 0.138375 0.023 Uiso 1 1 calc R U . . .
C13 C 0.6389(3) 0.1662(3) 0.10966(12) 0.0180(4) Uani 1 1 d . . . . .
C14 C 0.7731(3) 0.3329(3) 0.11196(11) 0.0174(4) Uani 1 1 d . . . . .
C15 C 0.9689(3) 0.3480(3) 0.14132(12) 0.0172(4) Uani 1 1 d . . . . .
C16 C 1.0259(3) 0.1991(3) 0.17067(12) 0.0185(4) Uani 1 1 d . . . . .
H16 H 1.159282 0.209720 0.190959 0.022 Uiso 1 1 calc R U . . .
C17 C 0.3113(4) -0.0058(4) 0.06992(16) 0.0304(6) Uani 1 1 d . . . . .
H17A H 0.185835 0.009152 0.044394 0.046 Uiso 1 1 calc R U . . .
H17B H 0.293249 -0.049321 0.117379 0.046 Uiso 1 1 calc R U . . .
H17C H 0.357461 -0.094209 0.042889 0.046 Uiso 1 1 calc R U . . .
C18 C 0.7597(5) 0.5439(4) 0.02284(15) 0.0353(7) Uani 1 1 d . . . . .
H18A H 0.728629 0.440705 -0.012322 0.053 Uiso 1 1 calc R U . . .
H18B H 0.900795 0.601520 0.028951 0.053 Uiso 1 1 calc R U . . .
H18C H 0.684896 0.632267 0.006019 0.053 Uiso 1 1 calc R U . . .
C19 C 1.2944(4) 0.5318(3) 0.16855(14) 0.0241(5) Uani 1 1 d . . . . .
H19A H 1.346542 0.446827 0.142065 0.036 Uiso 1 1 calc R U . . .
H19B H 1.306354 0.504422 0.219114 0.036 Uiso 1 1 calc R U . . .
H19C H 1.369230 0.656226 0.164009 0.036 Uiso 1 1 calc R U . . .

loop_
_atom_site_aniso_label
_atom_site_aniso_U_11
_atom_site_aniso_U_22
_atom_site_aniso_U_33
_atom_site_aniso_U_23
_atom_site_aniso_U_13
_atom_site_aniso_U_12
O1 0.0361(10) 0.0155(8) 0.0277(9) -0.0001(6) 0.0098(8) 0.0032(7)
O2 0.0370(11) 0.0137(8) 0.0234(9) 0.0010(6) 0.0123(8) -0.0035(7)
O3 0.0344(10) 0.0190(8) 0.0280(9) 0.0071(7) 0.0135(8) 0.0011(7)
O4 0.0412(11) 0.0156(8) 0.0296(10) 0.0000(7) 0.0133(8) -0.0057(7)
N1 0.0249(10) 0.0101(8) 0.0210(9) 0.0031(7) 0.0072(8) -0.0010(7)
N2 0.0247(10) 0.0104(8) 0.0213(9) 0.0024(7) 0.0055(8) -0.0016(7)
C1 0.0208(11) 0.0157(10) 0.0209(11) 0.0048(8) 0.0040(9) 0.0039(8)
C2 0.0204(11) 0.0119(9) 0.0222(11) 0.0034(8) 0.0039(9) -0.0012(8)
C3 0.0174(10) 0.0144(10) 0.0206(10) 0.0054(8) 0.0028(8) 0.0012(8)
C4 0.0201(11) 0.0154(10) 0.0209(11) 0.0055(8) 0.0048(9) 0.0037(8)
C5 0.0208(11) 0.0138(10) 0.0242(11) 0.0048(8) 0.0045(9) -0.0002(8)
O5 0.0178(8) 0.0231(9) 0.0368(10) 0.0080(7) -0.0018(7) 0.0029(7)
O6 0.0267(9) 0.0174(8) 0.0251(8) 0.0093(6) 0.0066(7) 0.0101(7)
O7 0.0201(8) 0.0128(7) 0.0322(9) 0.0066(6) 0.0042(7) 0.0006(6)
N3 0.0233(10) 0.0103(8) 0.0206(9) 0.0029(6) 0.0034(8) -0.0016(7)
N4 0.0191(9) 0.0127(8) 0.0193(9) 0.0035(6) 0.0048(7) 0.0010(7)
N5 0.0296(11) 0.0134(9) 0.0228(10) 0.0035(7) 0.0084(8) -0.0020(8)
N6 0.0257(10) 0.0105(8) 0.0210(9) 0.0032(7) 0.0079(8) -0.0004(7)
C6 0.0202(11) 0.0150(10) 0.0182(10) 0.0022(8) 0.0019(8) 0.0033(8)
C7 0.0183(10) 0.0138(9) 0.0186(10) 0.0040(7) 0.0027(8) 0.0047(8)
C8 0.0137(10) 0.0133(9) 0.0193(10) 0.0050(7) 0.0010(8) 0.0028(7)
C9 0.0168(10) 0.0134(9) 0.0198(10) 0.0041(7) 0.0033(8) 0.0021(8)
C10 0.0221(11) 0.0155(10) 0.0218(11) 0.0069(8) 0.0069(9) 0.0062(8)
C11 0.0224(11) 0.0154(10) 0.0172(10) 0.0048(7) 0.0051(8) 0.0057(8)
C12 0.0212(11) 0.0150(10) 0.0212(11) 0.0056(8) 0.0043(9) 0.0019(8)
C13 0.0183(11) 0.0171(10) 0.0187(10) 0.0035(8) 0.0028(8) 0.0043(8)
C14 0.0218(11) 0.0138(9) 0.0176(10) 0.0036(7) 0.0039(8) 0.0054(8)
C15 0.0209(11) 0.0130(9) 0.0176(10) 0.0031(7) 0.0064(8) 0.0016(8)
C16 0.0206(11) 0.0178(10) 0.0181(10) 0.0048(8) 0.0034(8) 0.0063(8)
C17 0.0196(12) 0.0237(12) 0.0441(16) 0.0031(11) 0.0005(11) 0.0004(10)
C18 0.0447(17) 0.0364(15) 0.0316(14) 0.0196(11) 0.0116(12) 0.0184(13)
C19 0.0193(11) 0.0190(11) 0.0306(13) 0.0063(9) 0.0031(10) -0.0018(9)

loop_
_atom_type_symbol
_atom_type_description
_atom_type_scat_dispersion_real
_atom_type_scat_dispersion_imag
_atom_type_scat_source
C C 0.0033 0.0016 'International Tables Vol C Tables 4.2.6.8 and 6.1.1.4'
H H 0.0000 0.0000 'International Tables Vol C Tables 4.2.6.8 and 6.1.1.4'
N N 0.0061 0.0033 'International Tables Vol C Tables 4.2.6.8 and 6.1.1.4'
O O 0.0106 0.0060 'International Tables Vol C Tables 4.2.6.8 and 6.1.1.4'

loop_
_geom_angle_atom_site_label_1
_geom_angle_atom_site_label_2
_geom_angle_atom_site_label_3
_geom_angle
_geom_angle_site_symmetry_1
_geom_angle_site_symmetry_3
_geom_angle_publ_flag
C1 N1 H1 116.7 . . ?
C2 N1 H1 116.7 . . ?
C2 N1 C1 126.63(19) . . ?
C2 N2 H2 118.4 . . ?
C2 N2 C3 123.20(19) . . ?
C3 N2 H2 118.4 . . ?
O1 C1 N1 119.7(2) . . ?
O1 C1 C4 126.3(2) . . ?
N1 C1 C4 114.04(19) . . ?
O2 C2 N1 122.25(19) . . ?
O2 C2 N2 122.6(2) . . ?
N1 C2 N2 115.2(2) . . ?
N2 C3 C5 114.65(19) . . ?
C4 C3 N2 120.6(2) . . ?
C4 C3 C5 124.7(2) . . ?
C1 C4 H4 119.9 . . ?
C3 C4 C1 120.3(2) . . ?
C3 C4 H4 119.9 . . ?
O3 C5 O4 128.3(2) . . ?
O3 C5 C3 118.6(2) . . ?
O4 C5 C3 113.1(2) . . ?
C13 O5 C17 117.47(18) . . ?
C14 O6 C18 115.19(19) . . ?
C15 O7 C19 116.69(17) . . ?
C6 N3 H3 120.3 . . ?
C6 N3 C9 119.42(18) . . ?
C9 N3 H3 120.3 . . ?
C9 N4 C8 118.83(19) . . ?
H5A N5 H5B 120.0 . . ?
C9 N5 H5A 120.0 . . ?
C9 N5 H5B 120.0 . . ?
H6A N6 H6B 120.0 . . ?
C8 N6 H6A 120.0 . . ?
C8 N6 H6B 120.0 . . ?
N3 C6 H6 119.0 . . ?
C7 C6 N3 122.0(2) . . ?
C7 C6 H6 119.0 . . ?
C6 C7 C8 115.6(2) . . ?
C6 C7 C10 121.7(2) . . ?
C8 C7 C10 122.52(19) . . ?
N4 C8 C7 122.01(19) . . ?
N6 C8 N4 116.1(2) . . ?
N6 C8 C7 121.83(19) . . ?
N4 C9 N3 122.13(19) . . ?
N5 C9 N3 118.48(19) . . ?
N5 C9 N4 119.4(2) . . ?
C7 C10 H10A 108.4 . . ?
C7 C10 H10B 108.4 . . ?
C7 C10 C11 115.64(19) . . ?
H10A C10 H10B 107.4 . . ?
C11 C10 H10A 108.4 . . ?
C11 C10 H10B 108.4 . . ?
C12 C11 C10 120.2(2) . . ?
C16 C11 C10 119.5(2) . . ?
C16 C11 C12 120.22(19) . . ?
C11 C12 H12 120.2 . . ?
C11 C12 C13 119.6(2) . . ?
C13 C12 H12 120.2 . . ?
O5 C13 C12 124.3(2) . . ?
O5 C13 C14 114.98(19) . . ?
C12 C13 C14 120.7(2) . . ?
O6 C14 C13 119.4(2) . . ?
O6 C14 C15 121.19(19) . . ?
C13 C14 C15 119.25(19) . . ?
O7 C15 C14 115.74(18) . . ?
O7 C15 C16 124.3(2) . . ?
C16 C15 C14 119.9(2) . . ?
C11 C16 C15 120.2(2) . . ?
C11 C16 H16 119.9 . . ?
C15 C16 H16 119.9 . . ?
O5 C17 H17A 109.5 . . ?
O5 C17 H17B 109.5 . . ?
O5 C17 H17C 109.5 . . ?
H17A C17 H17B 109.5 . . ?
H17A C17 H17C 109.5 . . ?
H17B C17 H17C 109.5 . . ?
O6 C18 H18A 109.5 . . ?
O6 C18 H18B 109.5 . . ?
O6 C18 H18C 109.5 . . ?
H18A C18 H18B 109.5 . . ?
H18A C18 H18C 109.5 . . ?
H18B C18 H18C 109.5 . . ?
O7 C19 H19A 109.5 . . ?
O7 C19 H19B 109.5 . . ?
O7 C19 H19C 109.5 . . ?
H19A C19 H19B 109.5 . . ?
H19A C19 H19C 109.5 . . ?
H19B C19 H19C 109.5 . . ?

loop_
_geom_bond_atom_site_label_1
_geom_bond_atom_site_label_2
_geom_bond_distance
_geom_bond_site_symmetry_2
_geom_bond_publ_flag
O1 C1 1.216(3) . ?
O2 C2 1.228(3) . ?
O3 C5 1.233(3) . ?
O4 C5 1.247(3) . ?
N1 H1 0.8800 . ?
N1 C1 1.386(3) . ?
N1 C2 1.355(3) . ?
N2 H2 0.8800 . ?
N2 C2 1.355(3) . ?
N2 C3 1.368(3) . ?
C1 C4 1.441(3) . ?
C3 C4 1.335(3) . ?
C3 C5 1.516(3) . ?
C4 H4 0.9500 . ?
O5 C13 1.368(3) . ?
O5 C17 1.415(3) . ?
O6 C14 1.373(2) . ?
O6 C18 1.421(3) . ?
O7 C15 1.356(3) . ?
O7 C19 1.430(3) . ?
N3 H3 0.8800 . ?
N3 C6 1.357(3) . ?
N3 C9 1.358(3) . ?
N4 C8 1.334(3) . ?
N4 C9 1.328(3) . ?
N5 H5A 0.8800 . ?
N5 H5B 0.8800 . ?
N5 C9 1.306(3) . ?
N6 H6A 0.8800 . ?
N6 H6B 0.8800 . ?
N6 C8 1.317(3) . ?
C6 H6 0.9500 . ?
C6 C7 1.350(3) . ?
C7 C8 1.440(3) . ?
C7 C10 1.498(3) . ?
C10 H10A 0.9900 . ?
C10 H10B 0.9900 . ?
C10 C11 1.508(3) . ?
C11 C12 1.385(3) . ?
C11 C16 1.380(3) . ?
C12 H12 0.9500 . ?
C12 C13 1.385(3) . ?
C13 C14 1.387(3) . ?
C14 C15 1.393(3) . ?
C15 C16 1.388(3) . ?
C16 H16 0.9500 . ?
C17 H17A 0.9800 . ?
C17 H17B 0.9800 . ?
C17 H17C 0.9800 . ?
C18 H18A 0.9800 . ?
C18 H18B 0.9800 . ?
C18 H18C 0.9800 . ?
C19 H19A 0.9800 . ?
C19 H19B 0.9800 . ?
C19 H19C 0.9800 . ?

loop_
_geom_torsion_atom_site_label_1
_geom_torsion_atom_site_label_2
_geom_torsion_atom_site_label_3
_geom_torsion_atom_site_label_4
_geom_torsion
_geom_torsion_site_symmetry_1
_geom_torsion_site_symmetry_2
_geom_torsion_site_symmetry_3
_geom_torsion_site_symmetry_4
_geom_torsion_publ_flag
O1 C1 C4 C3 178.1(2) . . . . ?
N1 C1 C4 C3 -1.8(3) . . . . ?
N2 C3 C4 C1 1.0(3) . . . . ?
N2 C3 C5 O3 -173.8(2) . . . . ?
N2 C3 C5 O4 6.4(3) . . . . ?
C1 N1 C2 O2 178.5(2) . . . . ?
C1 N1 C2 N2 -1.1(3) . . . . ?
C2 N1 C1 O1 -178.0(2) . . . . ?
C2 N1 C1 C4 1.9(3) . . . . ?
C2 N2 C3 C4 -0.2(4) . . . . ?
C2 N2 C3 C5 179.8(2) . . . . ?
C3 N2 C2 O2 -179.5(2) . . . . ?
C3 N2 C2 N1 0.2(3) . . . . ?
C4 C3 C5 O3 6.3(4) . . . . ?
C4 C3 C5 O4 -173.6(2) . . . . ?
C5 C3 C4 C1 -179.0(2) . . . . ?
O5 C13 C14 O6 6.5(3) . . . . ?
O5 C13 C14 C15 -177.4(2) . . . . ?
O6 C14 C15 O7 -5.6(3) . . . . ?
O6 C14 C15 C16 173.2(2) . . . . ?
O7 C15 C16 C11 179.0(2) . . . . ?
N3 C6 C7 C8 -0.5(3) . . . . ?
N3 C6 C7 C10 174.0(2) . . . . ?
C6 N3 C9 N4 3.2(3) . . . . ?
C6 N3 C9 N5 -176.0(2) . . . . ?
C6 C7 C8 N4 2.5(3) . . . . ?
C6 C7 C8 N6 179.6(2) . . . . ?
C6 C7 C10 C11 126.1(2) . . . . ?
C7 C10 C11 C12 -58.7(3) . . . . ?
C7 C10 C11 C16 120.6(2) . . . . ?
C8 N4 C9 N3 -1.1(3) . . . . ?
C8 N4 C9 N5 178.1(2) . . . . ?
C8 C7 C10 C11 -59.9(3) . . . . ?
C9 N3 C6 C7 -2.3(3) . . . . ?
C9 N4 C8 N6 -179.0(2) . . . . ?
C9 N4 C8 C7 -1.8(3) . . . . ?
C10 C7 C8 N4 -171.9(2) . . . . ?
C10 C7 C8 N6 5.2(3) . . . . ?
C10 C11 C12 C13 178.0(2) . . . . ?
C10 C11 C16 C15 -177.6(2) . . . . ?
C11 C12 C13 O5 179.5(2) . . . . ?
C11 C12 C13 C14 -1.2(3) . . . . ?
C12 C11 C16 C15 1.6(3) . . . . ?
C12 C13 C14 O6 -172.8(2) . . . . ?
C12 C13 C14 C15 3.2(3) . . . . ?
C13 C14 C15 O7 178.4(2) . . . . ?
C13 C14 C15 C16 -2.8(3) . . . . ?
C14 C15 C16 C11 0.4(3) . . . . ?
C16 C11 C12 C13 -1.2(3) . . . . ?
C17 O5 C13 C12 -4.0(3) . . . . ?
C17 O5 C13 C14 176.7(2) . . . . ?
C18 O6 C14 C13 -107.4(3) . . . . ?
C18 O6 C14 C15 76.6(3) . . . . ?
C19 O7 C15 C14 -178.7(2) . . . . ?
C19 O7 C15 C16 2.6(3) . . . . ?
